data_1545935
loop_
_publ_author_name
'Rajkumar, Sundaram'
'Clarkson, Guy J.'
'Shipman, Michael'

_publ_section_title
;
 Regio- and Stereocontrolled Synthesis of 3-Substituted 1,2-Diazetidines
 by Asymmetric Allylic Amination of Vinyl Epoxide.
;
_journal_issue 8
_journal_name_full 'Organic letters'
_journal_page_first 2058
_journal_page_last 2061
_journal_paper_doi 10.1021/acs.orglett.7b00653
_journal_volume 19
_journal_year 2017
_chemical_absolute_configuration ad
_chemical_formula_moiety 'C21 H22 N2 O6 S'
_chemical_formula_sum 'C21 H22 N2 O6 S'
_chemical_formula_weight 430.46
_space_group_crystal_system monoclinic
_space_group_IT_number 9
_space_group_name_Hall 'C -2yc'
_space_group_name_H-M_alt 'C 1 c 1'
_symmetry_space_group_name_Hall 'C -2yc'
_symmetry_space_group_name_H-M 'C 1 c 1'
_atom_sites_solution_hydrogens geom
_audit_creation_date 2015-11-29
_audit_creation_method
;
Olex2 1.2
(compiled 2015.09.30 svn.r3233 for OlexSys, GUI svn.r5103)
;
_cell_angle_alpha 90
_cell_angle_beta 123.5490(10)
_cell_angle_gamma 90
_cell_formula_units_Z 4
_cell_length_a 26.0091(5)
_cell_length_b 6.21570(10)
_cell_length_c 15.4618(2)
_cell_measurement_reflns_used 7091
_cell_measurement_temperature 175(2)
_cell_measurement_theta_max 76.8230
_cell_measurement_theta_min 5.7130
_cell_volume 2083.22(6)
_computing_cell_refinement 'CrysAlisPro 1.171.38.41 (Rigaku OD, 2015)'
_computing_data_collection 'CrysAlisPro 1.171.38.41 (Rigaku OD, 2015)'
_computing_data_reduction 'CrysAlisPro 1.171.38.41 (Rigaku OD, 2015)'
_computing_molecular_graphics 'Olex2 (Dolomanov et al., 2009)'
_computing_publication_material 'Olex2 (Dolomanov et al., 2009)'
_computing_structure_refinement 'ShelXL (Sheldrick, 2015)'
_computing_structure_solution 'ShelXT (Sheldrick, 2015)'
_diffrn_ambient_environment N~2~
_diffrn_ambient_temperature 175(2)
_diffrn_detector 'CCD plate'
_diffrn_detector_area_resol_mean 10.2833
_diffrn_detector_type Ruby
_diffrn_measured_fraction_theta_full 1.000
_diffrn_measured_fraction_theta_max 0.995
_diffrn_measurement_details
;
List of Runs (angles in degrees, time in seconds):

  # Type    Start    End  Width  t~exp~   \w     \q     \k     \f   Frames
--------------------------------------------------------------------------
  1  \w    -87.00 -61.00   1.00   25.00    --  -41.71 128.00   0.00   26
  2  \w    -69.00  31.00   1.00   25.00    --  -41.71  57.00-120.00  100
  3  \w    -65.00  29.00   1.00   25.00    --  -41.71  57.00 150.00   94
  4  \w     10.00  46.00   1.00   25.00    --   41.71  77.00 -90.00   36
  5  \w     49.00  77.00   1.00   25.00    --   41.71  38.00 -60.00   28
  6  \w     12.00  70.00   1.00   25.00    --   41.71  77.00 -30.00   58
  7  \w      8.00  36.00   1.00   25.00    --   41.71  19.00 -60.00   28
  8  \w     25.00  68.00   1.00   25.00    --   41.71  57.00  60.00   43
  9  \w     15.00  58.00   1.00   25.00    --   41.71  57.00  30.00   43
 10  \w     19.00  70.00   1.00   25.00    --   41.71  38.00-120.00   51
 11  \w     14.00  89.00   1.00   25.00    --   41.71  57.00 -60.00   75
 12  \w     85.00 111.00   1.00  100.00    --  114.00  61.00   0.00   26
 13  \w     85.00 111.00   1.00  100.00    --  114.00  61.00 -60.00   26
 14  \w     81.00 107.00   1.00  100.00    --  114.00  77.00 -30.00   26
 15  \w    119.00 145.00   1.00  100.00    --  114.00  61.00 -90.00   26
 16  \w     32.00 107.00   1.00  100.00    --  114.00 -95.00-150.00   75
 17  \w     85.00 110.00   1.00  100.00    --  114.00  61.00 -90.00   25
 18  \w    119.00 146.00   1.00  100.00    --  114.00 -77.00 -60.00   27
 19  \w     81.00 107.00   1.00  100.00    --  114.00  77.00-120.00   26
 20  \w    130.00 158.00   1.00  100.00    --  114.00  77.00 -60.00   28
 21  \w     92.00 117.00   1.00  100.00    --  114.00  45.00-150.00   25
 22  \w    128.00 175.00   1.00  100.00    --  114.00  77.00-120.00   47
 23  \w     81.00 107.00   1.00  100.00    --  114.00  77.00 150.00   26
 24  \w     85.00 112.00   1.00  100.00    --  114.00  61.00-150.00   27
 25  \w    126.00 153.00   1.00  100.00    --  114.00  61.00-150.00   27
 26  \w     85.00 111.00   1.00  100.00    --  114.00  61.00 -30.00   26
 27  \w    130.00 178.00   1.00  100.00    --  114.00  77.00 -90.00   48
 28  \w     81.00 107.00   1.00  100.00    --  114.00  77.00 -60.00   26
 29  \w    119.00 145.00   1.00  100.00    --  114.00  61.00-120.00   26
 30  \w     82.00 107.00   1.00  100.00    --  114.00  77.00 -90.00   25
 31  \w    128.00 178.00   1.00  100.00    --  114.00  77.00-150.00   50
 32  \w     59.00 107.00   1.00  100.00    --  114.00-111.00 120.00   48
 33  \w     92.00 162.00   1.00  100.00    --  114.00  45.00   0.00   70
 34  \w     88.00 114.00   1.00  100.00    --  114.00  45.00 -30.00   26
 35  \w     81.00 171.00   1.00  100.00    --  114.00  77.00   0.00   90
 36  \w     88.00 115.00   1.00  100.00    --  114.00  45.00 -60.00   27
 37  \w     86.00 111.00   1.00  100.00    --  114.00  61.00-180.00   25
 38  \w     81.00 107.00   1.00  100.00    --  114.00  77.00-150.00   26
 39  \w     88.00 115.00   1.00  100.00    --  114.00  45.00-120.00   27
 40  \w     87.00 112.00   1.00  100.00    --  114.00  30.00 -30.00   25
 41  \w     88.00 115.00   1.00  100.00    --  114.00  45.00 -90.00   27
 42  \w     89.00 114.00   1.00  100.00    --  114.00  45.00  30.00   25
 43  \w     89.00 116.00   1.00  100.00    --  114.00  30.00 -90.00   27
 44  \w     88.00 115.00   1.00  100.00    --  114.00  30.00 -60.00   27
 45  \w     88.00 157.00   1.00  100.00    --  114.00  30.00   0.00   69
 46  \w     85.00 112.00   1.00  100.00    --  114.00  61.00  30.00   27
 47  \w     39.00  67.00   1.00  100.00    --  114.00 -95.00-180.00   28
 48  \w    141.00 172.00   1.00  100.00    --  114.00  77.00 -30.00   31
 49  \w     81.00 108.00   1.00  100.00    --  114.00  77.00-180.00   27
 50  \w     86.00 111.00   1.00  100.00    --  114.00  61.00-120.00   25
 51  \w     39.00 101.00   1.00  100.00    --  114.00 -77.00 -60.00   62
;
_diffrn_measurement_device 'four-circle diffractometer'
_diffrn_measurement_device_type 'Xcalibur, Ruby, Gemini'
_diffrn_measurement_method '\w scans'
_diffrn_orient_matrix_type 'CrysAlisPro convention (1999,Acta A55,543-557)'
_diffrn_orient_matrix_UB_11 0.0572949000
_diffrn_orient_matrix_UB_12 -0.0031699000
_diffrn_orient_matrix_UB_13 0.0629635000
_diffrn_orient_matrix_UB_21 -0.0419069000
_diffrn_orient_matrix_UB_22 0.0168788000
_diffrn_orient_matrix_UB_23 0.0772575000
_diffrn_orient_matrix_UB_31 -0.0036013000
_diffrn_orient_matrix_UB_32 -0.2472345000
_diffrn_orient_matrix_UB_33 0.0044035000
_diffrn_radiation_monochromator graphite
_diffrn_radiation_probe x-ray
_diffrn_radiation_type CuK\a
_diffrn_radiation_wavelength 1.54178
_diffrn_reflns_av_R_equivalents 0.0281
_diffrn_reflns_av_unetI/netI 0.0269
_diffrn_reflns_Laue_measured_fraction_full 1.000
_diffrn_reflns_Laue_measured_fraction_max 0.995
_diffrn_reflns_limit_h_max 32
_diffrn_reflns_limit_h_min -31
_diffrn_reflns_limit_k_max 7
_diffrn_reflns_limit_k_min -6
_diffrn_reflns_limit_l_max 19
_diffrn_reflns_limit_l_min -18
_diffrn_reflns_number 11575
_diffrn_reflns_point_group_measured_fraction_full 0.829
_diffrn_reflns_point_group_measured_fraction_max 0.805
_diffrn_reflns_theta_full 67.679
_diffrn_reflns_theta_max 77.796
_diffrn_reflns_theta_min 4.079
_diffrn_source 'fine-focus sealed X-ray tube'
_diffrn_source_type 'Enhance (Cu) X-ray Source'
_exptl_absorpt_coefficient_mu 1.736
_exptl_absorpt_correction_T_max 1.00000
_exptl_absorpt_correction_T_min 0.26368
_exptl_absorpt_correction_type multi-scan
_exptl_absorpt_process_details
;
CrysAlisPro 1.171.38.41 (Rigaku Oxford Diffraction, 2015)
Empirical absorption correction using spherical harmonics,
 implemented in SCALE3 ABSPACK scaling algorithm.
;
_exptl_crystal_colour colourless
_exptl_crystal_colour_primary colourless
_exptl_crystal_density_diffrn 1.372
_exptl_crystal_description block
_exptl_crystal_F_000 904
_exptl_crystal_size_max 0.2
_exptl_crystal_size_mid 0.1
_exptl_crystal_size_min 0.08
_refine_diff_density_max 0.188
_refine_diff_density_min -0.151
_refine_diff_density_rms 0.038
_refine_ls_abs_structure_details
;
 Flack x determined using 1263 quotients [(I+)-(I-)]/[(I+)+(I-)]
 (Parsons, Flack and Wagner, Acta Cryst. B69 (2013) 249-259).

Flack x: 0.031(10) (Shelxl 2014)
Hooft y: 0.032(8) (Olex2)
;
_refine_ls_abs_structure_Flack 0.031(10)
_refine_ls_extinction_method none
_refine_ls_goodness_of_fit_ref 1.066
_refine_ls_hydrogen_treatment constr
_refine_ls_matrix_type full
_refine_ls_number_parameters 273
_refine_ls_number_reflns 3572
_refine_ls_number_restraints 2
_refine_ls_restrained_S_all 1.065
_refine_ls_R_factor_all 0.0297
_refine_ls_R_factor_gt 0.0289
_refine_ls_shift/su_max 0.000
_refine_ls_shift/su_mean 0.000
_refine_ls_structure_factor_coef Fsqd
_refine_ls_weighting_details 'w=1/[\s^2^(Fo^2^)+(0.0515P)^2^+0.3489P] where P=(Fo^2^+2Fc^2^)/3'
_refine_ls_weighting_scheme calc
_refine_ls_wR_factor_gt 0.0811
_refine_ls_wR_factor_ref 0.0819
_reflns_Friedel_coverage 0.618
_reflns_Friedel_fraction_full 0.658
_reflns_Friedel_fraction_max 0.616
_reflns_number_gt 3488
_reflns_number_total 3572
_reflns_threshold_expression 'I > 2\s(I)'
_cod_data_source_file ol7b00653_si_004.cif
_cod_data_source_block rs1
_cod_database_code 1545935
_shelx_space_group_comment
;
The symmetry employed for this shelxl refinement is uniquely defined
by the following loop, which should always be used as a source of
symmetry information in preference to the above space-group names.
They are only intended as comments.
;
_reflns_odcompleteness_completeness 99.96
_reflns_odcompleteness_iscentric 1
_reflns_odcompleteness_theta 74.59
_olex2_refinement_description
;
1. Fixed Uiso
 At 1.2 times of:
  All C(H) groups, All C(H,H) groups
 At 1.5 times of:
  All C(H,H,H) groups
2.a Ternary CH refined with riding coordinates:
 C12(H12)
2.b Secondary CH2 refined with riding coordinates:
 C7(H7A,H7B), C11(H11A,H11B)
2.c Aromatic/amide H refined with riding coordinates:
 C1(H1), C2(H2), C3(H3), C4(H4), C5(H5), C13(H13), C14(H14), C20(H20),
 C21(H21), C23(H23), C24(H24)
2.d Idealised Me refined as rotating group:
 C17(H17A,H17B,H17C), C25(H25A,H25B,H25C)
;
_shelx_shelxl_version_number 2014/7
_olex2_submission_special_instructions 'No special instructions were received'
_oxdiff_exptl_absorpt_empirical_details
;
Empirical correction (ABSPACK) includes:
- Absorption correction using spherical harmonics
- Frame scaling
;
_oxdiff_exptl_absorpt_empirical_full_max 3.094
_oxdiff_exptl_absorpt_empirical_full_min 0.755

loop_
_space_group_symop_operation_xyz
'x, y, z'
'x, -y, z+1/2'
'x+1/2, y+1/2, z'
'x+1/2, -y+1/2, z+1/2'

loop_
_atom_site_label
_atom_site_type_symbol
_atom_site_fract_x
_atom_site_fract_y
_atom_site_fract_z
_atom_site_U_iso_or_equiv
_atom_site_adp_type
_atom_site_occupancy
_atom_site_site_symmetry_order
_atom_site_calc_flag
_atom_site_refinement_flags_posn
C1 C 0.41831(14) 0.9281(5) 0.6856(2) 0.0458(6) Uani 1 1 d .
H1 H 0.4445 0.8079 0.7197 0.055 Uiso 1 1 calc R
C2 C 0.35648(14) 0.9158(6) 0.6502(2) 0.0520(7) Uani 1 1 d .
H2 H 0.3403 0.7868 0.6592 0.062 Uiso 1 1 calc R
C3 C 0.31825(14) 1.0910(6) 0.6019(3) 0.0549(7) Uani 1 1 d .
H3 H 0.2758 1.0828 0.5775 0.066 Uiso 1 1 calc R
C4 C 0.34220(15) 1.2786(6) 0.5892(2) 0.0535(7) Uani 1 1 d .
H4 H 0.3162 1.3998 0.5568 0.064 Uiso 1 1 calc R
C5 C 0.40369(14) 1.2904(5) 0.6236(2) 0.0453(6) Uani 1 1 d .
H5 H 0.4197 1.4194 0.6143 0.054 Uiso 1 1 calc R
C6 C 0.44241(12) 1.1138(5) 0.67172(19) 0.0394(5) Uani 1 1 d .
C7 C 0.50882(13) 1.1284(5) 0.7071(2) 0.0448(6) Uani 1 1 d .
H7A H 0.5224 1.2803 0.7221 0.054 Uiso 1 1 calc R
H7B H 0.5345 1.0446 0.7718 0.054 Uiso 1 1 calc R
O8 O 0.51730(8) 1.0455(3) 0.62765(15) 0.0389(4) Uani 1 1 d .
C9 C 0.53317(10) 0.8370(4) 0.63573(18) 0.0339(5) Uani 1 1 d .
O9 O 0.54068(10) 0.7121(4) 0.70045(15) 0.0461(4) Uani 1 1 d .
N10 N 0.54320(9) 0.7959(3) 0.55774(15) 0.0311(4) Uani 1 1 d .
C11 C 0.50047(11) 0.8713(4) 0.44908(18) 0.0340(5) Uani 1 1 d .
H11A H 0.5202 0.9643 0.4235 0.041 Uiso 1 1 calc R
H11B H 0.4620 0.9369 0.4354 0.041 Uiso 1 1 calc R
C12 C 0.49343(10) 0.6345(4) 0.41446(17) 0.0307(4) Uani 1 1 d .
H12 H 0.5104 0.6067 0.3712 0.037 Uiso 1 1 calc R
N12 N 0.53761(9) 0.5719(3) 0.52636(15) 0.0310(4) Uani 1 1 d .
C13 C 0.43058(11) 0.5416(4) 0.36832(18) 0.0342(5) Uani 1 1 d .
H13 H 0.3975 0.6048 0.3063 0.041 Uiso 1 1 calc R
C14 C 0.41757(10) 0.3776(4) 0.40750(18) 0.0340(5) Uani 1 1 d .
H14 H 0.4494 0.3144 0.4708 0.041 Uiso 1 1 calc R
C15 C 0.35395(11) 0.2909(4) 0.3540(2) 0.0387(5) Uani 1 1 d .
O15 O 0.30788(9) 0.3860(4) 0.2919(2) 0.0564(5) Uani 1 1 d .
O16 O 0.35512(9) 0.0869(3) 0.38322(17) 0.0461(4) Uani 1 1 d .
C17 C 0.29612(16) -0.0197(6) 0.3344(3) 0.0602(8) Uani 1 1 d .
H17A H 0.2739 -0.0038 0.2589 0.090 Uiso 1 1 calc GR
H17B H 0.2719 0.0453 0.3586 0.090 Uiso 1 1 calc GR
H17C H 0.3025 -0.1728 0.3525 0.090 Uiso 1 1 calc GR
O18A O 0.64443(10) 0.4757(4) 0.66950(18) 0.0542(6) Uani 1 1 d .
S18 S 0.60613(2) 0.46788(9) 0.55892(4) 0.03680(15) Uani 1 1 d .
O18B O 0.58910(11) 0.2688(3) 0.5035(2) 0.0586(6) Uani 1 1 d .
C19 C 0.63814(10) 0.6377(4) 0.50936(18) 0.0319(4) Uani 1 1 d .
C20 C 0.66786(11) 0.8257(4) 0.5618(2) 0.0355(5) Uani 1 1 d .
H20 H 0.6730 0.8594 0.6261 0.043 Uiso 1 1 calc R
C21 C 0.69000(13) 0.9637(4) 0.5189(2) 0.0423(6) Uani 1 1 d .
H21 H 0.7105 1.0923 0.5545 0.051 Uiso 1 1 calc R
C22 C 0.68278(12) 0.9175(5) 0.4251(2) 0.0444(6) Uani 1 1 d .
C23 C 0.65503(12) 0.7237(6) 0.3763(2) 0.0484(7) Uani 1 1 d .
H23 H 0.6518 0.6867 0.3138 0.058 Uiso 1 1 calc R
C24 C 0.63205(11) 0.5833(5) 0.4168(2) 0.0397(5) Uani 1 1 d .
H24 H 0.6126 0.4527 0.3821 0.048 Uiso 1 1 calc R
C25 C 0.70436(17) 1.0751(7) 0.3770(3) 0.0662(11) Uani 1 1 d .
H25A H 0.7207 0.9959 0.3424 0.099 Uiso 1 1 calc GR
H25B H 0.7368 1.1670 0.4314 0.099 Uiso 1 1 calc GR
H25C H 0.6696 1.1646 0.3261 0.099 Uiso 1 1 calc GR

loop_
_atom_site_aniso_label
_atom_site_aniso_U_11
_atom_site_aniso_U_22
_atom_site_aniso_U_33
_atom_site_aniso_U_23
_atom_site_aniso_U_13
_atom_site_aniso_U_12
C1 0.0420(14) 0.0525(16) 0.0421(13) 0.0021(11) 0.0226(12) 0.0070(11)
C2 0.0465(15) 0.0601(18) 0.0536(17) -0.0014(13) 0.0304(14) -0.0048(12)
C3 0.0353(13) 0.079(2) 0.0473(14) -0.0024(14) 0.0212(12) 0.0046(13)
C4 0.0456(15) 0.0612(19) 0.0481(15) 0.0037(13) 0.0223(12) 0.0158(13)
C5 0.0462(14) 0.0478(15) 0.0425(13) -0.0018(11) 0.0249(12) 0.0046(12)
C6 0.0369(12) 0.0502(15) 0.0316(11) -0.0080(10) 0.0192(10) 0.0024(10)
C7 0.0398(13) 0.0511(16) 0.0435(13) -0.0137(12) 0.0230(11) -0.0004(11)
O8 0.0398(9) 0.0389(10) 0.0437(9) -0.0024(7) 0.0266(8) 0.0029(7)
C9 0.0252(10) 0.0415(12) 0.0324(10) 0.0003(9) 0.0141(9) 0.0021(8)
O9 0.0498(10) 0.0537(12) 0.0383(9) 0.0093(8) 0.0266(9) 0.0096(9)
N10 0.0292(8) 0.0301(10) 0.0335(9) 0.0018(7) 0.0171(8) 0.0017(7)
C11 0.0334(11) 0.0324(12) 0.0326(11) 0.0025(8) 0.0160(9) -0.0010(8)
C12 0.0290(10) 0.0305(11) 0.0329(10) 0.0015(9) 0.0173(9) -0.0006(8)
N12 0.0270(8) 0.0297(9) 0.0364(10) 0.0012(7) 0.0175(8) 0.0012(7)
C13 0.0301(11) 0.0379(13) 0.0321(11) -0.0005(9) 0.0157(9) -0.0013(9)
C14 0.0303(10) 0.0336(12) 0.0378(11) -0.0008(9) 0.0186(9) -0.0006(8)
C15 0.0337(11) 0.0416(14) 0.0430(13) -0.0035(10) 0.0225(11) -0.0038(9)
O15 0.0314(9) 0.0565(13) 0.0678(13) 0.0063(11) 0.0188(9) -0.0005(8)
O16 0.0368(9) 0.0434(10) 0.0563(11) -0.0006(8) 0.0245(9) -0.0106(8)
C17 0.0474(17) 0.061(2) 0.072(2) -0.0066(16) 0.0327(17) -0.0204(14)
O18A 0.0345(9) 0.0713(15) 0.0538(11) 0.0281(10) 0.0226(9) 0.0115(9)
S18 0.0308(2) 0.0310(3) 0.0502(3) 0.0082(3) 0.0235(2) 0.0052(2)
O18B 0.0542(12) 0.0279(9) 0.1061(19) -0.0041(10) 0.0520(13) 0.0002(9)
C19 0.0260(9) 0.0343(12) 0.0370(11) 0.0012(9) 0.0185(9) 0.0036(8)
C20 0.0332(11) 0.0370(13) 0.0423(12) -0.0060(10) 0.0246(10) -0.0010(9)
C21 0.0375(12) 0.0347(13) 0.0629(17) -0.0020(11) 0.0329(13) 0.0003(9)
C22 0.0322(12) 0.0523(16) 0.0549(15) 0.0177(12) 0.0280(12) 0.0115(10)
C23 0.0316(11) 0.081(2) 0.0348(12) 0.0022(13) 0.0198(10) 0.0093(12)
C24 0.0300(11) 0.0487(14) 0.0382(12) -0.0079(10) 0.0173(10) 0.0020(9)
C25 0.0505(18) 0.082(3) 0.080(2) 0.039(2) 0.0446(18) 0.0160(16)

loop_
_atom_type_symbol
_atom_type_description
_atom_type_scat_dispersion_real
_atom_type_scat_dispersion_imag
_atom_type_scat_source
C C 0.0181 0.0091 'International Tables Vol C Tables 4.2.6.8 and 6.1.1.4'
H H 0.0000 0.0000 'International Tables Vol C Tables 4.2.6.8 and 6.1.1.4'
N N 0.0311 0.0180 'International Tables Vol C Tables 4.2.6.8 and 6.1.1.4'
O O 0.0492 0.0322 'International Tables Vol C Tables 4.2.6.8 and 6.1.1.4'
S S 0.3331 0.5567 'International Tables Vol C Tables 4.2.6.8 and 6.1.1.4'

loop_
_geom_angle_atom_site_label_1
_geom_angle_atom_site_label_2
_geom_angle_atom_site_label_3
_geom_angle
C2 C1 H1 119.7
C2 C1 C6 120.7(3)
C6 C1 H1 119.7
C1 C2 H2 120.0
C3 C2 C1 120.1(3)
C3 C2 H2 120.0
C2 C3 H3 120.2
C2 C3 C4 119.6(3)
C4 C3 H3 120.2
C3 C4 H4 119.8
C5 C4 C3 120.4(3)
C5 C4 H4 119.8
C4 C5 H5 119.8
C4 C5 C6 120.3(3)
C6 C5 H5 119.8
C1 C6 C5 118.9(3)
C1 C6 C7 121.5(3)
C5 C6 C7 119.6(3)
C6 C7 H7A 109.5
C6 C7 H7B 109.5
H7A C7 H7B 108.1
O8 C7 C6 110.6(2)
O8 C7 H7A 109.5
O8 C7 H7B 109.5
C9 O8 C7 116.4(2)
O8 C9 N10 106.9(2)
O9 C9 O8 127.1(2)
O9 C9 N10 125.8(2)
C9 N10 C11 122.69(19)
C9 N10 N12 115.64(19)
N12 N10 C11 92.88(17)
N10 C11 H11A 114.0
N10 C11 H11B 114.0
N10 C11 C12 87.86(17)
H11A C11 H11B 111.2
C12 C11 H11A 114.0
C12 C11 H11B 114.0
C11 C12 H12 112.7
N12 C12 C11 88.79(16)
N12 C12 H12 112.7
C13 C12 C11 115.10(18)
C13 C12 H12 112.7
C13 C12 N12 112.83(18)
N10 N12 C12 90.47(16)
N10 N12 S18 111.85(14)
C12 N12 S18 116.78(14)
C12 C13 H13 117.6
C14 C13 C12 124.7(2)
C14 C13 H13 117.6
C13 C14 H14 119.5
C13 C14 C15 120.9(2)
C15 C14 H14 119.5
O15 C15 C14 125.5(3)
O15 C15 O16 124.3(2)
O16 C15 C14 110.2(2)
C15 O16 C17 116.0(3)
O16 C17 H17A 109.5
O16 C17 H17B 109.5
O16 C17 H17C 109.5
H17A C17 H17B 109.5
H17A C17 H17C 109.5
H17B C17 H17C 109.5
N12 S18 C19 108.39(10)
O18A S18 N12 105.47(11)
O18A S18 O18B 121.85(16)
O18A S18 C19 108.43(12)
O18B S18 N12 103.08(12)
O18B S18 C19 108.84(13)
C20 C19 S18 119.65(17)
C20 C19 C24 121.0(2)
C24 C19 S18 119.3(2)
C19 C20 H20 120.5
C19 C20 C21 119.0(2)
C21 C20 H20 120.5
C20 C21 H21 119.3
C22 C21 C20 121.3(3)
C22 C21 H21 119.3
C21 C22 C23 118.4(2)
C21 C22 C25 120.5(3)
C23 C22 C25 121.1(3)
C22 C23 H23 119.2
C24 C23 C22 121.6(2)
C24 C23 H23 119.2
C19 C24 H24 120.7
C23 C24 C19 118.6(3)
C23 C24 H24 120.7
C22 C25 H25A 109.5
C22 C25 H25B 109.5
C22 C25 H25C 109.5
H25A C25 H25B 109.5
H25A C25 H25C 109.5
H25B C25 H25C 109.5

loop_
_geom_bond_atom_site_label_1
_geom_bond_atom_site_label_2
_geom_bond_distance
C1 H1 0.9500
C1 C2 1.385(4)
C1 C6 1.386(4)
C2 H2 0.9500
C2 C3 1.383(5)
C3 H3 0.9500
C3 C4 1.386(5)
C4 H4 0.9500
C4 C5 1.381(4)
C5 H5 0.9500
C5 C6 1.395(4)
C6 C7 1.499(3)
C7 H7A 0.9900
C7 H7B 0.9900
C7 O8 1.457(3)
O8 C9 1.345(3)
C9 O9 1.194(3)
C9 N10 1.391(3)
N10 C11 1.488(3)
N10 N12 1.455(3)
C11 H11A 0.9900
C11 H11B 0.9900
C11 C12 1.542(3)
C12 H12 1.0000
C12 N12 1.506(3)
C12 C13 1.492(3)
N12 S18 1.6901(19)
C13 H13 0.9500
C13 C14 1.321(4)
C14 H14 0.9500
C14 C15 1.483(3)
C15 O15 1.198(4)
C15 O16 1.341(4)
O16 C17 1.443(3)
C17 H17A 0.9800
C17 H17B 0.9800
C17 H17C 0.9800
O18A S18 1.427(2)
S18 O18B 1.429(2)
S18 C19 1.761(2)
C19 C20 1.388(4)
C19 C24 1.392(3)
C20 H20 0.9500
C20 C21 1.390(4)
C21 H21 0.9500
C21 C22 1.386(4)
C22 C23 1.393(5)
C22 C25 1.512(4)
C23 H23 0.9500
C23 C24 1.387(4)
C24 H24 0.9500
C25 H25A 0.9800
C25 H25B 0.9800
C25 H25C 0.9800

loop_
_geom_torsion_atom_site_label_1
_geom_torsion_atom_site_label_2
_geom_torsion_atom_site_label_3
_geom_torsion_atom_site_label_4
_geom_torsion
C1 C2 C3 C4 -0.1(5)
C1 C6 C7 O8 86.0(3)
C2 C1 C6 C5 1.4(4)
C2 C1 C6 C7 -178.5(3)
C2 C3 C4 C5 0.7(5)
C3 C4 C5 C6 -0.3(4)
C4 C5 C6 C1 -0.8(4)
C4 C5 C6 C7 179.1(3)
C5 C6 C7 O8 -93.9(3)
C6 C1 C2 C3 -1.0(5)
C6 C7 O8 C9 -93.5(3)
C7 O8 C9 O9 0.5(4)
C7 O8 C9 N10 -175.8(2)
O8 C9 N10 C11 -45.4(3)
O8 C9 N10 N12 -157.38(18)
C9 N10 C11 C12 -122.6(2)
C9 N10 N12 C12 128.04(19)
C9 N10 N12 S18 -112.71(18)
O9 C9 N10 C11 138.2(3)
O9 C9 N10 N12 26.3(3)
N10 C11 C12 N12 -0.54(15)
N10 C11 C12 C13 114.2(2)
N10 N12 S18 O18A 62.96(17)
N10 N12 S18 O18B -168.25(17)
N10 N12 S18 C19 -53.00(17)
C11 N10 N12 C12 -0.57(16)
C11 N10 N12 S18 118.68(15)
C11 C12 N12 N10 0.55(15)
C11 C12 N12 S18 -114.35(16)
C11 C12 C13 C14 -117.7(3)
C12 N12 S18 O18A 165.21(17)
C12 N12 S18 O18B -66.0(2)
C12 N12 S18 C19 49.25(19)
C12 C13 C14 C15 -177.7(2)
N12 N10 C11 C12 0.56(15)
N12 C12 C13 C14 -17.8(3)
N12 S18 C19 C20 79.6(2)
N12 S18 C19 C24 -99.06(19)
C13 C12 N12 N10 -116.29(19)
C13 C12 N12 S18 128.81(18)
C13 C14 C15 O15 -21.3(4)
C13 C14 C15 O16 157.2(2)
C14 C15 O16 C17 -178.2(2)
O15 C15 O16 C17 0.4(4)
O18A S18 C19 C20 -34.4(2)
O18A S18 C19 C24 146.91(19)
S18 C19 C20 C21 -176.61(19)
S18 C19 C24 C23 177.07(19)
O18B S18 C19 C20 -169.0(2)
O18B S18 C19 C24 12.4(2)
C19 C20 C21 C22 0.2(4)
C20 C19 C24 C23 -1.6(4)
C20 C21 C22 C23 -2.8(4)
C20 C21 C22 C25 176.9(3)
C21 C22 C23 C24 3.3(4)
C22 C23 C24 C19 -1.1(4)
C24 C19 C20 C21 2.0(4)
C25 C22 C23 C24 -176.4(3)
